data_7121675
loop_
_publ_author_name
'Li, Jun'
'Daniliuc, Constantin G.'
'Kehr, Gerald'
'Erker, Gerhard'

_publ_section_title
;
 Selective formation of heterocyclic trans-cycloalkenes by alkyne addition
 to a biphenylene-based phosphane/borane frustrated Lewis pair.
;
_journal_issue 49
_journal_name_full 'Chemical communications (Cambridge, England)'
_journal_page_first 6344
_journal_page_last 6347
_journal_paper_doi 10.1039/c8cc03369b
_journal_volume 54
_journal_year 2018
_chemical_formula_sum 'C42 H30 B F10 P'
_chemical_formula_weight 766.44
_space_group_IT_number 2
_space_group_name_Hall '-P 1'
_space_group_name_H-M_alt 'P -1'
_symmetry_cell_setting triclinic
_symmetry_space_group_name_Hall '-P 1'
_symmetry_space_group_name_H-M 'P -1'
_atom_sites_solution_hydrogens geom
_atom_sites_solution_primary direct
_atom_sites_solution_secondary difmap
_audit_creation_method SHELXL-97
_audit_update_record
;
2017-11-28 deposited with the CCDC.
2018-05-14 downloaded from the CCDC.
;
_cell_angle_alpha 67.621(2)
_cell_angle_beta 72.281(2)
_cell_angle_gamma 67.990(2)
_cell_formula_units_Z 2
_cell_length_a 11.8477(4)
_cell_length_b 12.3022(3)
_cell_length_c 14.0634(5)
_cell_measurement_reflns_used 4516
_cell_measurement_temperature 173(2)
_cell_measurement_theta_max 28.28
_cell_measurement_theta_min 4.08
_cell_volume 1725.74(10)
_computing_cell_refinement 'Collect (Nonius B.V., 1998)'
_computing_data_collection 'Collect (Nonius B.V., 1998)'
_computing_data_reduction 'Denzo-SMN (Otwinowski & Minor, 1997)'
_computing_molecular_graphics 'XP (BrukerAXS, 2000)'
_computing_publication_material 'SHELXL-97 (Sheldrick, 1997)'
_computing_structure_refinement 'SHELXL-97 (Sheldrick, 1997)'
_computing_structure_solution 'SHELXS-97 (Sheldrick, 1990)'
_diffrn_ambient_temperature 173(2)
_diffrn_measured_fraction_theta_full 0.971
_diffrn_measured_fraction_theta_max 0.971
_diffrn_measurement_device_type 'Nonius KappaCCD APEXII'
_diffrn_measurement_method '\w and \f scans'
_diffrn_radiation_monochromator 'Montel mirror'
_diffrn_radiation_source 'rotating anode Nonius FR591'
_diffrn_radiation_type MoK\a
_diffrn_radiation_wavelength 0.71073
_diffrn_reflns_av_R_equivalents 0.068
_diffrn_reflns_av_sigmaI/netI 0.0480
_diffrn_reflns_limit_h_max 14
_diffrn_reflns_limit_h_min 0
_diffrn_reflns_limit_k_max 14
_diffrn_reflns_limit_k_min -13
_diffrn_reflns_limit_l_max 16
_diffrn_reflns_limit_l_min -15
_diffrn_reflns_number 15411
_diffrn_reflns_theta_full 25.00
_diffrn_reflns_theta_max 25.00
_diffrn_reflns_theta_min 4.08
_exptl_absorpt_coefficient_mu 0.166
_exptl_absorpt_correction_T_max 0.9934
_exptl_absorpt_correction_T_min 0.9707
_exptl_absorpt_correction_type multi-scan
_exptl_absorpt_process_details 'Denzo (Otwinowski, Borek, Majewski & Minor, 2003)'
_exptl_crystal_colour 'pale yellow'
_exptl_crystal_density_diffrn 1.475
_exptl_crystal_density_method 'not measured'
_exptl_crystal_description prism
_exptl_crystal_F_000 784
_exptl_crystal_size_max 0.18
_exptl_crystal_size_mid 0.12
_exptl_crystal_size_min 0.04
_refine_diff_density_max 0.439
_refine_diff_density_min -0.514
_refine_diff_density_rms 0.082
_refine_ls_extinction_method none
_refine_ls_goodness_of_fit_ref 1.076
_refine_ls_hydrogen_treatment mixed
_refine_ls_matrix_type full
_refine_ls_number_parameters 501
_refine_ls_number_reflns 5907
_refine_ls_number_restraints 0
_refine_ls_restrained_S_all 1.076
_refine_ls_R_factor_all 0.1061
_refine_ls_R_factor_gt 0.0816
_refine_ls_shift/su_max 0.000
_refine_ls_shift/su_mean 0.000
_refine_ls_structure_factor_coef Fsqd
_refine_ls_weighting_details 'calc w=1/[\s^2^(Fo^2^)+(0.0855P)^2^+4.4809P] where P=(Fo^2^+2Fc^2^)/3'
_refine_ls_weighting_scheme calc
_refine_ls_wR_factor_gt 0.1895
_refine_ls_wR_factor_ref 0.2147
_reflns_number_gt 4701
_reflns_number_total 5907
_reflns_threshold_expression >2sigma(I)
_cod_data_source_file c8cc03369b2.cif
_cod_data_source_block erk8473
_cod_depositor_comments 'Adding full bibliography for 7121673--7121682.cif.'
_cod_original_cell_volume 1725.74(9)
_cod_original_sg_symbol_H-M P-1
_cod_database_code 7121675

loop_
_symmetry_equiv_pos_as_xyz
'x, y, z'
'-x, -y, -z'

loop_
_atom_site_label
_atom_site_type_symbol
_atom_site_fract_x
_atom_site_fract_y
_atom_site_fract_z
_atom_site_U_iso_or_equiv
_atom_site_adp_type
_atom_site_occupancy
_atom_site_symmetry_multiplicity
_atom_site_calc_flag
_atom_site_refinement_flags
P1 P 0.97609(10) 0.80967(10) 0.36694(8) 0.0292(3) Uani 1 1 d .
H1A H 1.070(3) 0.753(3) 0.390(3) 0.012(8) Uiso 1 1 d .
C1 C 0.9448(4) 0.7384(4) 0.2915(3) 0.0295(9) Uani 1 1 d .
C2 C 0.8233(4) 0.7300(4) 0.3067(3) 0.0347(10) Uani 1 1 d .
H2 H 0.7601 0.7590 0.3595 0.042 Uiso 1 1 calc R
C3 C 0.7959(4) 0.6810(5) 0.2469(4) 0.0404(11) Uani 1 1 d .
H3 H 0.7141 0.6766 0.2596 0.048 Uiso 1 1 calc R
C4 C 0.8857(4) 0.6368(4) 0.1671(3) 0.0360(10) Uani 1 1 d .
H4 H 0.8664 0.6035 0.1252 0.043 Uiso 1 1 calc R
C5 C 1.2142(4) 0.5831(4) 0.0112(3) 0.0392(10) Uani 1 1 d .
H5 H 1.1928 0.5507 -0.0301 0.047 Uiso 1 1 calc R
C6 C 1.3332(4) 0.5953(4) -0.0060(3) 0.0384(10) Uani 1 1 d .
H6 H 1.3943 0.5715 -0.0621 0.046 Uiso 1 1 calc R
C7 C 1.3641(4) 0.6405(4) 0.0555(3) 0.0374(10) Uani 1 1 d .
H7 H 1.4464 0.6450 0.0399 0.045 Uiso 1 1 calc R
C8 C 1.2802(4) 0.6811(4) 0.1415(3) 0.0317(9) Uani 1 1 d .
C9 C 1.1646(4) 0.6709(4) 0.1538(3) 0.0299(9) Uani 1 1 d .
C10 C 1.0330(4) 0.6932(4) 0.2152(3) 0.0286(9) Uani 1 1 d .
C11 C 1.0007(4) 0.6444(4) 0.1536(3) 0.0315(9) Uani 1 1 d .
C12 C 1.1323(4) 0.6220(4) 0.0924(3) 0.0339(9) Uani 1 1 d .
C21 C 0.8624(4) 0.7978(4) 0.4870(3) 0.0304(9) Uani 1 1 d .
C22 C 0.8918(4) 0.6861(4) 0.5690(3) 0.0357(10) Uani 1 1 d .
C23 C 0.7974(4) 0.6618(4) 0.6543(3) 0.0398(10) Uani 1 1 d .
H23 H 0.8150 0.5867 0.7091 0.048 Uiso 1 1 calc R
C24 C 0.6786(4) 0.7430(5) 0.6624(3) 0.0413(11) Uani 1 1 d .
C25 C 0.6557(4) 0.8534(5) 0.5847(3) 0.0399(11) Uani 1 1 d .
H25 H 0.5762 0.9117 0.5920 0.048 Uiso 1 1 calc R
C26 C 0.7444(4) 0.8833(4) 0.4956(3) 0.0362(10) Uani 1 1 d .
C27 C 1.0185(4) 0.5948(5) 0.5704(4) 0.0468(12) Uani 1 1 d .
H27A H 1.0173 0.5272 0.6360 0.070 Uiso 1 1 calc R
H27B H 1.0783 0.6353 0.5649 0.070 Uiso 1 1 calc R
H27C H 1.0425 0.5623 0.5111 0.070 Uiso 1 1 calc R
C28 C 0.5775(5) 0.7092(5) 0.7542(4) 0.0531(13) Uani 1 1 d .
H28A H 0.5268 0.7816 0.7774 0.080 Uiso 1 1 calc R
H28B H 0.6152 0.6437 0.8119 0.080 Uiso 1 1 calc R
H28C H 0.5252 0.6805 0.7327 0.080 Uiso 1 1 calc R
C29 C 0.7069(4) 1.0028(5) 0.4118(4) 0.0444(11) Uani 1 1 d .
H29A H 0.7743 1.0409 0.3844 0.067 Uiso 1 1 calc R
H29B H 0.6322 1.0581 0.4415 0.067 Uiso 1 1 calc R
H29C H 0.6898 0.9873 0.3550 0.067 Uiso 1 1 calc R
C31 C 1.0036(4) 0.9569(4) 0.2965(3) 0.0308(9) Uani 1 1 d .
C32 C 0.9616(4) 1.0352(4) 0.2034(3) 0.0346(9) Uani 1 1 d .
C33 C 0.9904(4) 1.1462(4) 0.1575(3) 0.0406(11) Uani 1 1 d .
H33 H 0.9616 1.2008 0.0949 0.049 Uiso 1 1 calc R
C34 C 1.0589(4) 1.1807(4) 0.1989(3) 0.0393(10) Uani 1 1 d .
C35 C 1.1011(4) 1.1004(4) 0.2895(3) 0.0364(10) Uani 1 1 d .
H35 H 1.1492 1.1225 0.3183 0.044 Uiso 1 1 calc R
C36 C 1.0754(4) 0.9878(4) 0.3402(3) 0.0329(9) Uani 1 1 d .
C37 C 0.8876(5) 1.0102(5) 0.1480(4) 0.0521(13) Uani 1 1 d .
H37A H 0.8512 1.0866 0.0967 0.078 Uiso 1 1 calc R
H37B H 0.8214 0.9783 0.1993 0.078 Uiso 1 1 calc R
H37C H 0.9421 0.9493 0.1121 0.078 Uiso 1 1 calc R
C38 C 1.0859(5) 1.3032(5) 0.1464(4) 0.0535(13) Uani 1 1 d .
H38A H 1.0598 1.3414 0.0783 0.080 Uiso 1 1 calc R
H38B H 1.1750 1.2904 0.1361 0.080 Uiso 1 1 calc R
H38C H 1.0403 1.3571 0.1906 0.080 Uiso 1 1 calc R
C39 C 1.1284(4) 0.9045(4) 0.4360(3) 0.0382(10) Uani 1 1 d .
H39A H 1.1965 0.8350 0.4190 0.057 Uiso 1 1 calc R
H39B H 1.0637 0.8738 0.4909 0.057 Uiso 1 1 calc R
H39C H 1.1598 0.9502 0.4609 0.057 Uiso 1 1 calc R
B1 B 1.3199(4) 0.7206(5) 0.2212(4) 0.0325(10) Uani 1 1 d .
H1B H 1.234(4) 0.748(5) 0.276(4) 0.050(13) Uiso 1 1 d .
C41 C 1.4226(4) 0.5991(4) 0.2799(3) 0.0330(9) Uani 1 1 d .
F42 F 1.2688(2) 0.5436(3) 0.4270(2) 0.0588(8) Uani 1 1 d .
C42 C 1.3888(4) 0.5201(5) 0.3770(3) 0.0400(10) Uani 1 1 d .
F43 F 1.4273(3) 0.3432(3) 0.5225(2) 0.0758(10) Uani 1 1 d .
C43 C 1.4684(5) 0.4154(5) 0.4292(4) 0.0482(12) Uani 1 1 d .
F44 F 1.6718(3) 0.2815(3) 0.4325(2) 0.0642(9) Uani 1 1 d .
C44 C 1.5927(5) 0.3842(5) 0.3833(4) 0.0458(12) Uani 1 1 d .
F45 F 1.7527(2) 0.4272(3) 0.2418(2) 0.0515(7) Uani 1 1 d .
C45 C 1.6320(4) 0.4575(4) 0.2870(4) 0.0368(10) Uani 1 1 d .
F46 F 1.5951(2) 0.6316(2) 0.14417(19) 0.0427(6) Uani 1 1 d .
C46 C 1.5478(4) 0.5619(4) 0.2380(3) 0.0341(9) Uani 1 1 d .
C51 C 1.3598(4) 0.8472(4) 0.1710(3) 0.0319(9) Uani 1 1 d .
F52 F 1.4799(3) 0.7926(3) 0.2982(2) 0.0480(7) Uani 1 1 d .
C52 C 1.4318(4) 0.8753(4) 0.2144(3) 0.0352(10) Uani 1 1 d .
F53 F 1.5310(3) 1.0047(3) 0.2239(3) 0.0595(8) Uani 1 1 d .
C53 C 1.4563(4) 0.9864(5) 0.1784(4) 0.0407(11) Uani 1 1 d .
F54 F 1.4313(3) 1.1867(3) 0.0600(2) 0.0617(8) Uani 1 1 d .
C54 C 1.4075(4) 1.0775(4) 0.0961(4) 0.0435(11) Uani 1 1 d .
F55 F 1.2837(3) 1.1447(3) -0.0289(2) 0.0628(9) Uani 1 1 d .
C55 C 1.3340(4) 1.0556(5) 0.0511(3) 0.0437(11) Uani 1 1 d .
F56 F 1.2362(3) 0.9314(3) 0.0410(2) 0.0570(8) Uani 1 1 d .
C56 C 1.3121(4) 0.9429(4) 0.0893(3) 0.0372(10) Uani 1 1 d .

loop_
_atom_site_aniso_label
_atom_site_aniso_U_11
_atom_site_aniso_U_22
_atom_site_aniso_U_33
_atom_site_aniso_U_23
_atom_site_aniso_U_13
_atom_site_aniso_U_12
P1 0.0335(6) 0.0261(6) 0.0303(5) -0.0102(4) -0.0048(4) -0.0104(5)
C1 0.035(2) 0.026(2) 0.031(2) -0.0116(17) -0.0059(16) -0.0101(18)
C2 0.036(2) 0.034(3) 0.036(2) -0.0139(19) -0.0010(17) -0.0140(19)
C3 0.037(2) 0.042(3) 0.047(2) -0.015(2) -0.0054(19) -0.016(2)
C4 0.042(2) 0.037(3) 0.036(2) -0.0153(19) -0.0073(18) -0.015(2)
C5 0.045(2) 0.045(3) 0.037(2) -0.024(2) -0.0041(19) -0.015(2)
C6 0.045(2) 0.037(3) 0.036(2) -0.019(2) -0.0004(18) -0.012(2)
C7 0.034(2) 0.042(3) 0.037(2) -0.014(2) -0.0020(17) -0.013(2)
C8 0.038(2) 0.025(2) 0.030(2) -0.0086(17) -0.0035(16) -0.0097(18)
C9 0.035(2) 0.027(2) 0.031(2) -0.0115(17) -0.0050(16) -0.0113(18)
C10 0.032(2) 0.023(2) 0.031(2) -0.0055(17) -0.0064(16) -0.0105(17)
C11 0.040(2) 0.024(2) 0.032(2) -0.0083(17) -0.0078(17) -0.0103(18)
C12 0.035(2) 0.034(3) 0.034(2) -0.0098(19) -0.0050(17) -0.0141(19)
C21 0.039(2) 0.024(2) 0.033(2) -0.0123(17) -0.0073(17) -0.0115(18)
C22 0.045(2) 0.031(3) 0.036(2) -0.0156(19) -0.0024(18) -0.015(2)
C23 0.054(3) 0.034(3) 0.033(2) -0.0078(19) -0.0024(19) -0.021(2)
C24 0.046(3) 0.047(3) 0.040(2) -0.024(2) 0.0035(19) -0.022(2)
C25 0.034(2) 0.043(3) 0.045(2) -0.022(2) -0.0019(19) -0.009(2)
C26 0.037(2) 0.039(3) 0.039(2) -0.017(2) -0.0056(18) -0.014(2)
C27 0.052(3) 0.032(3) 0.043(2) -0.002(2) -0.003(2) -0.012(2)
C28 0.060(3) 0.056(4) 0.050(3) -0.026(3) 0.014(2) -0.033(3)
C29 0.039(2) 0.039(3) 0.052(3) -0.017(2) -0.007(2) -0.006(2)
C31 0.036(2) 0.027(2) 0.035(2) -0.0155(18) -0.0067(17) -0.0092(18)
C32 0.043(2) 0.027(2) 0.036(2) -0.0098(18) -0.0087(18) -0.0107(19)
C33 0.055(3) 0.035(3) 0.033(2) -0.0050(19) -0.0125(19) -0.016(2)
C34 0.051(3) 0.034(3) 0.040(2) -0.016(2) 0.001(2) -0.022(2)
C35 0.042(2) 0.034(3) 0.038(2) -0.014(2) -0.0033(18) -0.016(2)
C36 0.032(2) 0.034(3) 0.034(2) -0.0147(19) -0.0034(17) -0.0094(18)
C37 0.074(3) 0.048(3) 0.045(3) -0.003(2) -0.027(2) -0.027(3)
C38 0.072(3) 0.039(3) 0.050(3) -0.009(2) -0.010(3) -0.023(3)
C39 0.046(2) 0.037(3) 0.041(2) -0.012(2) -0.0126(19) -0.017(2)
B1 0.034(2) 0.034(3) 0.034(2) -0.014(2) -0.0012(19) -0.015(2)
C41 0.044(2) 0.028(2) 0.034(2) -0.0090(18) -0.0074(18) -0.0172(19)
F42 0.0444(15) 0.060(2) 0.0498(16) -0.0024(14) 0.0052(12) -0.0175(14)
C42 0.037(2) 0.041(3) 0.041(2) -0.012(2) -0.0030(19) -0.014(2)
F43 0.077(2) 0.070(2) 0.0524(18) 0.0161(16) -0.0112(16) -0.0277(19)
C43 0.054(3) 0.051(3) 0.036(2) -0.002(2) -0.010(2) -0.022(3)
F44 0.0666(19) 0.0411(19) 0.0688(19) 0.0015(15) -0.0294(16) -0.0037(15)
C44 0.053(3) 0.032(3) 0.050(3) -0.006(2) -0.025(2) -0.005(2)
F45 0.0377(14) 0.0426(18) 0.0683(18) -0.0195(14) -0.0092(13) -0.0033(12)
C45 0.033(2) 0.033(3) 0.050(3) -0.018(2) -0.0079(19) -0.0101(19)
F46 0.0422(14) 0.0389(16) 0.0401(14) -0.0068(12) -0.0003(11) -0.0156(12)
C46 0.042(2) 0.031(2) 0.035(2) -0.0105(19) -0.0060(18) -0.016(2)
C51 0.032(2) 0.029(2) 0.036(2) -0.0132(19) -0.0040(17) -0.0090(18)
F52 0.0617(16) 0.0382(16) 0.0543(16) -0.0126(13) -0.0279(13) -0.0136(13)
C52 0.038(2) 0.028(2) 0.039(2) -0.0117(19) -0.0082(18) -0.0070(19)
F53 0.0669(18) 0.053(2) 0.081(2) -0.0275(17) -0.0261(16) -0.0242(16)
C53 0.044(2) 0.039(3) 0.049(3) -0.020(2) -0.007(2) -0.017(2)
F54 0.090(2) 0.0419(19) 0.0605(18) -0.0130(15) -0.0065(16) -0.0356(17)
C54 0.056(3) 0.031(3) 0.043(2) -0.015(2) 0.003(2) -0.018(2)
F55 0.100(2) 0.0353(18) 0.0508(17) -0.0008(14) -0.0284(16) -0.0185(17)
C55 0.058(3) 0.036(3) 0.037(2) -0.013(2) -0.007(2) -0.013(2)
F56 0.080(2) 0.0435(18) 0.0605(17) -0.0114(14) -0.0406(16) -0.0151(15)
C56 0.045(2) 0.035(3) 0.041(2) -0.016(2) -0.0088(19) -0.016(2)

loop_
_atom_type_symbol
_atom_type_description
_atom_type_scat_dispersion_real
_atom_type_scat_dispersion_imag
_atom_type_scat_source
C C 0.0033 0.0016 'International Tables Vol C Tables 4.2.6.8 and 6.1.1.4'
H H 0.0000 0.0000 'International Tables Vol C Tables 4.2.6.8 and 6.1.1.4'
B B 0.0013 0.0007 'International Tables Vol C Tables 4.2.6.8 and 6.1.1.4'
F F 0.0171 0.0103 'International Tables Vol C Tables 4.2.6.8 and 6.1.1.4'
P P 0.1023 0.0942 'International Tables Vol C Tables 4.2.6.8 and 6.1.1.4'

loop_
_geom_angle_atom_site_label_1
_geom_angle_atom_site_label_2
_geom_angle_atom_site_label_3
_geom_angle
C1 P1 C31 115.85(19)
C1 P1 C21 107.29(18)
C31 P1 C21 117.72(19)
C1 P1 H1A 108.1(17)
C31 P1 H1A 100.1(18)
C21 P1 H1A 106.9(16)
C10 C1 C2 116.7(4)
C10 C1 P1 122.9(3)
C2 C1 P1 120.4(3)
C3 C2 C1 121.4(4)
C3 C2 H2 119.3
C1 C2 H2 119.3
C2 C3 C4 122.0(4)
C2 C3 H3 119.0
C4 C3 H3 119.0
C11 C4 C3 116.3(4)
C11 C4 H4 121.9
C3 C4 H4 121.9
C12 C5 C6 114.2(4)
C12 C5 H5 122.9
C6 C5 H5 122.9
C7 C6 C5 122.6(4)
C7 C6 H6 118.7
C5 C6 H6 118.7
C6 C7 C8 124.2(4)
C6 C7 H7 117.9
C8 C7 H7 117.9
C9 C8 C7 111.4(4)
C9 C8 B1 124.1(3)
C7 C8 B1 124.3(4)
C8 C9 C12 124.9(4)
C8 C9 C10 145.6(4)
C12 C9 C10 89.5(3)
C1 C10 C11 120.3(4)
C1 C10 C9 149.2(4)
C11 C10 C9 90.5(3)
C4 C11 C10 123.4(4)
C4 C11 C12 147.2(4)
C10 C11 C12 89.5(3)
C5 C12 C9 122.7(4)
C5 C12 C11 146.7(4)
C9 C12 C11 90.5(3)
C26 C21 C22 120.6(4)
C26 C21 P1 123.0(3)
C22 C21 P1 115.7(3)
C23 C22 C21 117.7(4)
C23 C22 C27 118.3(4)
C21 C22 C27 124.0(4)
C24 C23 C22 122.6(4)
C24 C23 H23 118.7
C22 C23 H23 118.7
C25 C24 C23 118.1(4)
C25 C24 C28 121.4(4)
C23 C24 C28 120.4(5)
C24 C25 C26 122.6(4)
C24 C25 H25 118.7
C26 C25 H25 118.7
C25 C26 C21 118.2(4)
C25 C26 C29 118.3(4)
C21 C26 C29 123.4(4)
C22 C27 H27A 109.5
C22 C27 H27B 109.5
H27A C27 H27B 109.5
C22 C27 H27C 109.5
H27A C27 H27C 109.5
H27B C27 H27C 109.5
C24 C28 H28A 109.5
C24 C28 H28B 109.5
H28A C28 H28B 109.5
C24 C28 H28C 109.5
H28A C28 H28C 109.5
H28B C28 H28C 109.5
C26 C29 H29A 109.5
C26 C29 H29B 109.5
H29A C29 H29B 109.5
C26 C29 H29C 109.5
H29A C29 H29C 109.5
H29B C29 H29C 109.5
C32 C31 C36 121.2(4)
C32 C31 P1 124.0(3)
C36 C31 P1 114.8(3)
C33 C32 C31 117.5(4)
C33 C32 C37 116.7(4)
C31 C32 C37 125.8(4)
C34 C33 C32 123.0(4)
C34 C33 H33 118.5
C32 C33 H33 118.5
C35 C34 C33 118.1(4)
C35 C34 C38 121.3(4)
C33 C34 C38 120.6(4)
C34 C35 C36 122.1(4)
C34 C35 H35 119.0
C36 C35 H35 119.0
C35 C36 C31 118.1(4)
C35 C36 C39 118.6(4)
C31 C36 C39 123.3(4)
C32 C37 H37A 109.5
C32 C37 H37B 109.5
H37A C37 H37B 109.5
C32 C37 H37C 109.5
H37A C37 H37C 109.5
H37B C37 H37C 109.5
C34 C38 H38A 109.5
C34 C38 H38B 109.5
H38A C38 H38B 109.5
C34 C38 H38C 109.5
H38A C38 H38C 109.5
H38B C38 H38C 109.5
C36 C39 H39A 109.5
C36 C39 H39B 109.5
H39A C39 H39B 109.5
C36 C39 H39C 109.5
H39A C39 H39C 109.5
H39B C39 H39C 109.5
C8 B1 C51 115.7(4)
C8 B1 C41 107.0(3)
C51 B1 C41 115.2(3)
C8 B1 H1B 105(2)
C51 B1 H1B 101(3)
C41 B1 H1B 113(3)
C42 C41 C46 113.2(4)
C42 C41 B1 121.7(4)
C46 C41 B1 125.0(4)
F42 C42 C43 115.1(4)
F42 C42 C41 119.9(4)
C43 C42 C41 125.0(4)
F43 C43 C42 121.0(4)
F43 C43 C44 120.2(5)
C42 C43 C44 118.8(4)
F44 C44 C45 121.0(4)
F44 C44 C43 119.8(5)
C45 C44 C43 119.2(4)
F45 C45 C44 119.4(4)
F45 C45 C46 121.1(4)
C44 C45 C46 119.5(4)
F46 C46 C45 115.8(4)
F46 C46 C41 120.0(4)
C45 C46 C41 124.2(4)
C56 C51 C52 113.4(4)
C56 C51 B1 122.7(4)
C52 C51 B1 123.4(4)
F52 C52 C53 116.1(4)
F52 C52 C51 120.1(4)
C53 C52 C51 123.8(4)
F53 C53 C54 120.0(4)
F53 C53 C52 119.8(4)
C54 C53 C52 120.1(4)
F54 C54 C53 120.6(4)
F54 C54 C55 120.8(5)
C53 C54 C55 118.6(4)
F55 C55 C54 119.4(4)
F55 C55 C56 121.2(4)
C54 C55 C56 119.4(4)
F56 C56 C51 120.5(4)
F56 C56 C55 114.8(4)
C51 C56 C55 124.6(4)

loop_
_geom_bond_atom_site_label_1
_geom_bond_atom_site_label_2
_geom_bond_distance
P1 C1 1.795(4)
P1 C31 1.803(4)
P1 C21 1.806(4)
P1 H1A 1.14(3)
C1 C10 1.374(5)
C1 C2 1.427(6)
C2 C3 1.369(6)
C2 H2 0.9500
C3 C4 1.411(6)
C3 H3 0.9500
C4 C11 1.351(6)
C4 H4 0.9500
C5 C12 1.366(6)
C5 C6 1.411(6)
C5 H5 0.9500
C6 C7 1.379(6)
C6 H6 0.9500
C7 C8 1.434(6)
C7 H7 0.9500
C8 C9 1.374(6)
C8 B1 1.620(6)
C9 C12 1.422(6)
C9 C10 1.514(5)
C10 C11 1.424(5)
C11 C12 1.513(6)
C21 C26 1.402(6)
C21 C22 1.421(6)
C22 C23 1.393(6)
C22 C27 1.501(6)
C23 C24 1.389(7)
C23 H23 0.9500
C24 C25 1.373(7)
C24 C28 1.516(6)
C25 C26 1.396(6)
C25 H25 0.9500
C26 C29 1.502(7)
C27 H27A 0.9800
C27 H27B 0.9800
C27 H27C 0.9800
C28 H28A 0.9800
C28 H28B 0.9800
C28 H28C 0.9800
C29 H29A 0.9800
C29 H29B 0.9800
C29 H29C 0.9800
C31 C32 1.402(6)
C31 C36 1.408(6)
C32 C33 1.394(6)
C32 C37 1.506(6)
C33 C34 1.382(6)
C33 H33 0.9500
C34 C35 1.381(6)
C34 C38 1.513(7)
C35 C36 1.398(6)
C35 H35 0.9500
C36 C39 1.498(6)
C37 H37A 0.9800
C37 H37B 0.9800
C37 H37C 0.9800
C38 H38A 0.9800
C38 H38B 0.9800
C38 H38C 0.9800
C39 H39A 0.9800
C39 H39B 0.9800
C39 H39C 0.9800
B1 C51 1.631(6)
B1 C41 1.645(7)
B1 H1B 1.10(5)
C41 C42 1.385(6)
C41 C46 1.386(6)
F42 C42 1.356(5)
C42 C43 1.370(7)
F43 C43 1.340(5)
C43 C44 1.386(7)
F44 C44 1.340(5)
C44 C45 1.365(7)
F45 C45 1.347(5)
C45 C46 1.380(6)
F46 C46 1.356(5)
C51 C56 1.376(6)
C51 C52 1.384(6)
F52 C52 1.345(5)
C52 C53 1.375(6)
F53 C53 1.359(5)
C53 C54 1.366(7)
F54 C54 1.349(5)
C54 C55 1.369(7)
F55 C55 1.342(5)
C55 C56 1.377(7)
F56 C56 1.353(5)

loop_
_geom_torsion_atom_site_label_1
_geom_torsion_atom_site_label_2
_geom_torsion_atom_site_label_3
_geom_torsion_atom_site_label_4
_geom_torsion
C31 P1 C1 C10 69.0(4)
C21 P1 C1 C10 -157.2(4)
C31 P1 C1 C2 -109.0(4)
C21 P1 C1 C2 24.8(4)
C10 C1 C2 C3 -1.0(6)
P1 C1 C2 C3 177.1(4)
C1 C2 C3 C4 -0.2(7)
C2 C3 C4 C11 0.6(7)
C12 C5 C6 C7 1.2(7)
C5 C6 C7 C8 -0.8(8)
C6 C7 C8 C9 -0.9(7)
C6 C7 C8 B1 173.3(4)
C7 C8 C9 C12 2.3(6)
B1 C8 C9 C12 -171.9(4)
C7 C8 C9 C10 -177.5(6)
B1 C8 C9 C10 8.3(9)
C2 C1 C10 C11 1.9(6)
P1 C1 C10 C11 -176.2(3)
C2 C1 C10 C9 177.8(6)
P1 C1 C10 C9 -0.3(9)
C8 C9 C10 C1 3.3(12)
C12 C9 C10 C1 -176.5(7)
C8 C9 C10 C11 179.8(6)
C12 C9 C10 C11 -0.1(3)
C3 C4 C11 C10 0.3(7)
C3 C4 C11 C12 -178.9(6)
C1 C10 C11 C4 -1.6(7)
C9 C10 C11 C4 -179.5(4)
C1 C10 C11 C12 178.0(4)
C9 C10 C11 C12 0.1(3)
C6 C5 C12 C9 0.2(7)
C6 C5 C12 C11 176.0(6)
C8 C9 C12 C5 -2.1(7)
C10 C9 C12 C5 177.8(4)
C8 C9 C12 C11 -179.8(4)
C10 C9 C12 C11 0.1(3)
C4 C11 C12 C5 2.8(13)
C10 C11 C12 C5 -176.5(7)
C4 C11 C12 C9 179.3(7)
C10 C11 C12 C9 -0.1(3)
C1 P1 C21 C26 -85.3(4)
C31 P1 C21 C26 47.5(4)
C1 P1 C21 C22 85.1(3)
C31 P1 C21 C22 -142.1(3)
C26 C21 C22 C23 3.8(6)
P1 C21 C22 C23 -166.9(3)
C26 C21 C22 C27 -174.6(4)
P1 C21 C22 C27 14.7(6)
C21 C22 C23 C24 -1.4(6)
C27 C22 C23 C24 177.2(4)
C22 C23 C24 C25 -2.5(7)
C22 C23 C24 C28 176.8(4)
C23 C24 C25 C26 4.1(7)
C28 C24 C25 C26 -175.2(4)
C24 C25 C26 C21 -1.7(6)
C24 C25 C26 C29 175.8(4)
C22 C21 C26 C25 -2.4(6)
P1 C21 C26 C25 167.7(3)
C22 C21 C26 C29 -179.7(4)
P1 C21 C26 C29 -9.7(6)
C1 P1 C31 C32 23.0(4)
C21 P1 C31 C32 -105.9(4)
C1 P1 C31 C36 -155.0(3)
C21 P1 C31 C36 76.1(3)
C36 C31 C32 C33 -1.9(6)
P1 C31 C32 C33 -179.8(3)
C36 C31 C32 C37 178.2(4)
P1 C31 C32 C37 0.3(6)
C31 C32 C33 C34 0.9(7)
C37 C32 C33 C34 -179.2(4)
C32 C33 C34 C35 0.4(7)
C32 C33 C34 C38 -179.2(4)
C33 C34 C35 C36 -0.8(7)
C38 C34 C35 C36 178.9(4)
C34 C35 C36 C31 -0.2(6)
C34 C35 C36 C39 177.9(4)
C32 C31 C36 C35 1.6(6)
P1 C31 C36 C35 179.7(3)
C32 C31 C36 C39 -176.5(4)
P1 C31 C36 C39 1.6(5)
C9 C8 B1 C51 -118.1(4)
C7 C8 B1 C51 68.5(6)
C9 C8 B1 C41 112.1(4)
C7 C8 B1 C41 -61.3(5)
C8 B1 C41 C42 -95.6(4)
C51 B1 C41 C42 134.4(4)
C8 B1 C41 C46 81.7(5)
C51 B1 C41 C46 -48.4(5)
C46 C41 C42 F42 -179.0(4)
B1 C41 C42 F42 -1.5(6)
C46 C41 C42 C43 0.5(7)
B1 C41 C42 C43 178.1(4)
F42 C42 C43 F43 0.5(7)
C41 C42 C43 F43 -179.1(5)
F42 C42 C43 C44 179.7(4)
C41 C42 C43 C44 0.1(8)
F43 C43 C44 F44 0.0(7)
C42 C43 C44 F44 -179.2(4)
F43 C43 C44 C45 178.3(5)
C42 C43 C44 C45 -0.9(7)
F44 C44 C45 F45 -1.4(7)
C43 C44 C45 F45 -179.7(4)
F44 C44 C45 C46 179.3(4)
C43 C44 C45 C46 1.0(7)
F45 C45 C46 F46 -1.4(6)
C44 C45 C46 F46 178.0(4)
F45 C45 C46 C41 -179.7(4)
C44 C45 C46 C41 -0.3(7)
C42 C41 C46 F46 -178.6(4)
B1 C41 C46 F46 3.9(6)
C42 C41 C46 C45 -0.4(6)
B1 C41 C46 C45 -177.9(4)
C8 B1 C51 C56 29.6(6)
C41 B1 C51 C56 155.4(4)
C8 B1 C51 C52 -158.9(4)
C41 B1 C51 C52 -33.2(5)
C56 C51 C52 F52 176.9(4)
B1 C51 C52 F52 4.7(6)
C56 C51 C52 C53 -1.5(6)
B1 C51 C52 C53 -173.7(4)
F52 C52 C53 F53 3.4(6)
C51 C52 C53 F53 -178.1(4)
F52 C52 C53 C54 -177.6(4)
C51 C52 C53 C54 0.8(7)
F53 C53 C54 F54 -0.8(7)
C52 C53 C54 F54 -179.8(4)
F53 C53 C54 C55 179.1(4)
C52 C53 C54 C55 0.2(7)
F54 C54 C55 F55 -1.0(7)
C53 C54 C55 F55 179.0(4)
F54 C54 C55 C56 179.5(4)
C53 C54 C55 C56 -0.4(7)
C52 C51 C56 F56 -177.7(4)
B1 C51 C56 F56 -5.4(6)
C52 C51 C56 C55 1.3(6)
B1 C51 C56 C55 173.5(4)
F55 C55 C56 F56 -0.8(6)
C54 C55 C56 F56 178.6(4)
F55 C55 C56 C51 -179.8(4)
C54 C55 C56 C51 -0.4(7)
